data_7112831
loop_
_publ_author_name
'Jesuraj, Josepha L.'
'Sivaguru, J.'

_publ_section_title
;
 Photochemical type II reaction of atropchiral benzoylformamides to point
 chiral oxazolidin-4-ones. Axial chiral memory leading to enantiomeric
 resolution of photoproducts.
;
_journal_issue 26
_journal_name_full 'Chemical communications (Cambridge, England)'
_journal_page_first 4791
_journal_page_last 4793
_journal_paper_doi 10.1039/c0cc00470g
_journal_volume 46
_journal_year 2010
_chemical_formula_sum 'C21 H25 N O2'
_chemical_formula_weight 323.42
_chemical_name_systematic
;
?
;
_space_group_IT_number 14
_symmetry_cell_setting monoclinic
_symmetry_space_group_name_Hall '-P 2yn'
_symmetry_space_group_name_H-M 'P 1 21/n 1'
_atom_sites_solution_hydrogens geom
_atom_sites_solution_primary direct
_atom_sites_solution_secondary difmap
_audit_creation_method SHELXL-97
_cell_angle_alpha 90.00
_cell_angle_beta 99.478(9)
_cell_angle_gamma 90.00
_cell_formula_units_Z 4
_cell_length_a 8.698(4)
_cell_length_b 16.685(8)
_cell_length_c 13.029(6)
_cell_measurement_reflns_used 863
_cell_measurement_temperature 273(2)
_cell_measurement_theta_max 23.27
_cell_measurement_theta_min 2.63
_cell_volume 1865.0(15)
_computing_cell_refinement 'Bruker SMART'
_computing_data_collection 'Bruker SMART'
_computing_data_reduction 'Bruker SAINT'
_computing_molecular_graphics 'Bruker SHELXTL'
_computing_publication_material 'Bruker SHELXTL'
_computing_structure_refinement 'SHELXL-97 (Sheldrick, 1997)'
_computing_structure_solution 'SHELXS-97 (Sheldrick, 1990)'
_diffrn_ambient_temperature 273(2)
_diffrn_measured_fraction_theta_full 0.997
_diffrn_measured_fraction_theta_max 0.997
_diffrn_measurement_device_type 'CCD area detector'
_diffrn_measurement_method 'phi and omega scans'
_diffrn_radiation_monochromator graphite
_diffrn_radiation_source 'fine-focus sealed tube'
_diffrn_radiation_type MoK\a
_diffrn_radiation_wavelength 0.71073
_diffrn_reflns_av_R_equivalents 0.0349
_diffrn_reflns_av_sigmaI/netI 0.0323
_diffrn_reflns_limit_h_max 10
_diffrn_reflns_limit_h_min -10
_diffrn_reflns_limit_k_max 19
_diffrn_reflns_limit_k_min -19
_diffrn_reflns_limit_l_max 15
_diffrn_reflns_limit_l_min -15
_diffrn_reflns_number 13735
_diffrn_reflns_theta_full 24.96
_diffrn_reflns_theta_max 24.96
_diffrn_reflns_theta_min 2.44
_exptl_absorpt_coefficient_mu 0.073
_exptl_absorpt_correction_T_max 0.9927
_exptl_absorpt_correction_T_min 0.9370
_exptl_absorpt_correction_type numerical
_exptl_absorpt_process_details 'SADABS (SAINT 6.45A)'
_exptl_crystal_colour colorless
_exptl_crystal_density_diffrn 1.152
_exptl_crystal_density_method 'not measured'
_exptl_crystal_description plate
_exptl_crystal_F_000 696
_exptl_crystal_size_max 0.78
_exptl_crystal_size_mid 0.72
_exptl_crystal_size_min 0.10
_refine_diff_density_max 0.150
_refine_diff_density_min -0.138
_refine_diff_density_rms 0.032
_refine_ls_extinction_method none
_refine_ls_goodness_of_fit_ref 1.030
_refine_ls_hydrogen_treatment mixed
_refine_ls_matrix_type full
_refine_ls_number_parameters 221
_refine_ls_number_reflns 3261
_refine_ls_number_restraints 0
_refine_ls_restrained_S_all 1.030
_refine_ls_R_factor_all 0.0748
_refine_ls_R_factor_gt 0.0451
_refine_ls_shift/su_max 0.030
_refine_ls_shift/su_mean 0.004
_refine_ls_structure_factor_coef Fsqd
_refine_ls_weighting_details 'calc w=1/[\s^2^(Fo^2^)+(0.1000P)^2^+0.0000P] where P=(Fo^2^+2Fc^2^)/3'
_refine_ls_weighting_scheme calc
_refine_ls_wR_factor_gt 0.1377
_refine_ls_wR_factor_ref 0.1568
_reflns_number_gt 2131
_reflns_number_total 3261
_reflns_threshold_expression >2sigma(I)
_cod_data_source_file c0cc00470g.txt
_cod_data_source_block benzoylformamide-1a
_cod_depositor_comments
;
The following automatic conversions were performed:

'_symmetry_cell_setting' value 'Monoclinic' changed to 'monoclinic'
according to
/usr/data/users/saulius/automatic-downloads/retrospective/RSC/lib/dictionaries/cif_core.dic
dictionary named 'cif_core.dic' version 2.4.2 from 2011-04-26.

Automatic conversion script
Id: cif_fix_values 2281 2013-09-26 08:29:07Z andrius 
;
_cod_original_cell_volume 1864.9(15)
_cod_original_sg_symbol_H-M P2(1)/n
_cod_database_code 7112831

loop_
_symmetry_equiv_pos_as_xyz
'x, y, z'
'-x+1/2, y+1/2, -z+1/2'
'-x, -y, -z'
'x-1/2, -y-1/2, z-1/2'

loop_
_atom_site_label
_atom_site_type_symbol
_atom_site_fract_x
_atom_site_fract_y
_atom_site_fract_z
_atom_site_U_iso_or_equiv
_atom_site_adp_type
_atom_site_occupancy
_atom_site_symmetry_multiplicity
_atom_site_calc_flag
_atom_site_refinement_flags
C1 C -0.3924(3) 0.4728(2) 0.6443(2) 0.1022(8) Uani 1 1 d .
H1 H -0.4523 0.5125 0.6069 0.123 Uiso 1 1 calc R
C2 C -0.4118(3) 0.3947(2) 0.61323(19) 0.0977(8) Uani 1 1 d .
H2 H -0.4848 0.3818 0.5550 0.117 Uiso 1 1 calc R
C3 C -0.2854(3) 0.49335(15) 0.73018(19) 0.0892(7) Uani 1 1 d .
H3 H -0.2733 0.5465 0.7513 0.107 Uiso 1 1 calc R
C4 C -0.3243(2) 0.33487(16) 0.66728(17) 0.0799(6) Uani 1 1 d .
H4 H -0.3384 0.2818 0.6460 0.096 Uiso 1 1 calc R
C5 C -0.1959(2) 0.43367(13) 0.78475(16) 0.0714(6) Uani 1 1 d .
H5 H -0.1226 0.4471 0.8425 0.086 Uiso 1 1 calc R
C6 C 0.1903(2) 0.32936(13) 0.54416(13) 0.0661(5) Uani 1 1 d .
H6 H 0.1964 0.3291 0.4736 0.079 Uiso 1 1 calc R
C7 C 0.1402(2) 0.39638(10) 0.69447(12) 0.0532(5) Uani 1 1 d .
H7 H 0.1135 0.4429 0.7266 0.064 Uiso 1 1 calc R
C8 C 0.2224(2) 0.26107(11) 0.60150(13) 0.0603(5) Uani 1 1 d .
H8 H 0.2513 0.2155 0.5681 0.072 Uiso 1 1 calc R
C9 C 0.1491(2) 0.39821(12) 0.59012(13) 0.0639(5) Uani 1 1 d .
H9 H 0.1276 0.4450 0.5517 0.077 Uiso 1 1 calc R
C10 C -0.2144(2) 0.35434(12) 0.75421(14) 0.0623(5) Uani 1 1 d .
C11 C -0.1176(2) 0.29038(13) 0.81092(15) 0.0639(5) Uani 1 1 d .
C12 C 0.2866(2) 0.36525(11) 0.94026(13) 0.0591(5) Uani 1 1 d .
C13 C 0.0201(2) 0.31572(11) 0.89314(13) 0.0584(5) Uani 1 1 d .
C14 C 0.2549(2) 0.17382(10) 0.76031(13) 0.0564(5) Uani 1 1 d .
C15 C 0.21433(19) 0.25577(9) 0.70863(12) 0.0467(4) Uani 1 1 d .
C16 C 0.17009(17) 0.32697(9) 0.75317(11) 0.0429(4) Uani 1 1 d .
C17 C 0.1373(3) 0.11187(12) 0.70542(18) 0.0815(6) Uani 1 1 d .
H17A H 0.1370 0.1137 0.6317 0.122 Uiso 1 1 calc R
H17B H 0.0349 0.1242 0.7194 0.122 Uiso 1 1 calc R
H17C H 0.1668 0.0592 0.7310 0.122 Uiso 1 1 calc R
C18 C 0.4213(2) 0.14992(13) 0.74551(17) 0.0772(6) Uani 1 1 d .
H18A H 0.4300 0.1535 0.6731 0.116 Uiso 1 1 calc R
H18B H 0.4422 0.0959 0.7693 0.116 Uiso 1 1 calc R
H18C H 0.4953 0.1855 0.7849 0.116 Uiso 1 1 calc R
C19 C 0.2489(3) 0.16662(12) 0.87677(15) 0.0732(6) Uani 1 1 d .
H19A H 0.2769 0.1131 0.8997 0.110 Uiso 1 1 calc R
H19B H 0.1453 0.1783 0.8889 0.110 Uiso 1 1 calc R
H19C H 0.3208 0.2040 0.9147 0.110 Uiso 1 1 calc R
C20 C 0.2454(3) 0.44689(13) 0.97862(16) 0.0884(7) Uani 1 1 d .
H20A H 0.1500 0.4433 1.0063 0.133 Uiso 1 1 calc R
H20B H 0.2326 0.4843 0.9218 0.133 Uiso 1 1 calc R
H20C H 0.3275 0.4649 1.0320 0.133 Uiso 1 1 calc R
C21 C 0.4381(2) 0.36747(13) 0.89719(15) 0.0756(6) Uani 1 1 d .
H21A H 0.4611 0.3149 0.8740 0.113 Uiso 1 1 calc R
H21B H 0.5209 0.3848 0.9506 0.113 Uiso 1 1 calc R
H21C H 0.4282 0.4041 0.8397 0.113 Uiso 1 1 calc R
N1 N 0.15599(15) 0.33341(8) 0.86194(9) 0.0476(4) Uani 1 1 d .
O1 O -0.14767(18) 0.21952(10) 0.79935(13) 0.0950(5) Uani 1 1 d .
O2 O -0.00084(17) 0.31861(9) 0.98418(10) 0.0845(5) Uani 1 1 d .
H12 H 0.2939(19) 0.3260(10) 0.9954(13) 0.060(5) Uiso 1 1 d .

loop_
_atom_site_aniso_label
_atom_site_aniso_U_11
_atom_site_aniso_U_22
_atom_site_aniso_U_33
_atom_site_aniso_U_23
_atom_site_aniso_U_13
_atom_site_aniso_U_12
C1 0.0832(18) 0.142(3) 0.0832(17) 0.0099(17) 0.0191(14) 0.0334(17)
C2 0.0712(16) 0.151(3) 0.0705(14) -0.0081(16) 0.0120(12) 0.0018(17)
C3 0.0822(16) 0.0940(18) 0.0955(17) -0.0071(14) 0.0275(13) 0.0216(13)
C4 0.0637(14) 0.1067(18) 0.0735(13) -0.0184(13) 0.0241(11) -0.0142(12)
C5 0.0608(12) 0.0835(15) 0.0728(12) -0.0139(11) 0.0192(10) 0.0089(11)
C6 0.0734(13) 0.0852(15) 0.0408(9) 0.0022(9) 0.0126(9) -0.0022(10)
C7 0.0561(11) 0.0501(11) 0.0548(10) 0.0011(8) 0.0131(8) 0.0003(8)
C8 0.0660(12) 0.0677(13) 0.0492(10) -0.0119(9) 0.0153(8) -0.0015(9)
C9 0.0649(12) 0.0715(14) 0.0545(11) 0.0159(9) 0.0079(9) 0.0032(9)
C10 0.0491(11) 0.0801(15) 0.0632(11) -0.0127(10) 0.0260(9) -0.0064(10)
C11 0.0561(12) 0.0671(14) 0.0761(12) -0.0121(10) 0.0327(10) -0.0110(10)
C12 0.0749(13) 0.0585(12) 0.0432(10) -0.0035(8) 0.0079(9) -0.0123(9)
C13 0.0648(12) 0.0571(12) 0.0584(11) -0.0015(8) 0.0247(9) -0.0020(9)
C14 0.0630(12) 0.0487(11) 0.0596(10) -0.0059(8) 0.0163(8) -0.0003(8)
C15 0.0444(9) 0.0507(10) 0.0461(9) -0.0045(7) 0.0111(7) -0.0057(7)
C16 0.0413(9) 0.0476(10) 0.0409(8) -0.0019(7) 0.0096(6) -0.0051(7)
C17 0.0940(16) 0.0499(12) 0.1006(16) -0.0115(11) 0.0158(13) -0.0082(10)
C18 0.0746(14) 0.0693(14) 0.0903(15) 0.0035(11) 0.0212(11) 0.0160(11)
C19 0.0940(15) 0.0536(12) 0.0745(13) 0.0141(9) 0.0216(11) 0.0074(10)
C20 0.1163(19) 0.0739(15) 0.0756(13) -0.0262(11) 0.0172(13) -0.0173(13)
C21 0.0670(13) 0.0919(16) 0.0642(12) -0.0085(10) -0.0004(10) -0.0210(11)
N1 0.0544(8) 0.0493(8) 0.0419(7) -0.0041(6) 0.0163(6) -0.0054(6)
O1 0.0767(11) 0.0711(11) 0.1402(14) -0.0132(9) 0.0266(10) -0.0200(8)
O2 0.0932(11) 0.1081(12) 0.0623(8) 0.0003(7) 0.0421(8) -0.0077(8)

loop_
_atom_type_symbol
_atom_type_description
_atom_type_scat_dispersion_real
_atom_type_scat_dispersion_imag
_atom_type_scat_source
C C 0.0033 0.0016 'International Tables Vol C Tables 4.2.6.8 and 6.1.1.4'
H H 0.0000 0.0000 'International Tables Vol C Tables 4.2.6.8 and 6.1.1.4'
N N 0.0061 0.0033 'International Tables Vol C Tables 4.2.6.8 and 6.1.1.4'
O O 0.0106 0.0060 'International Tables Vol C Tables 4.2.6.8 and 6.1.1.4'

loop_
_geom_angle_atom_site_label_1
_geom_angle_atom_site_label_2
_geom_angle_atom_site_label_3
_geom_angle
C2 C1 C3 120.9(2)
C2 C1 H1 119.6
C3 C1 H1 119.6
C1 C2 C4 120.6(2)
C1 C2 H2 119.7
C4 C2 H2 119.7
C1 C3 C5 119.0(2)
C1 C3 H3 120.5
C5 C3 H3 120.5
C2 C4 C10 119.6(2)
C2 C4 H4 120.2
C10 C4 H4 120.2
C10 C5 C3 120.7(2)
C10 C5 H5 119.6
C3 C5 H5 119.6
C8 C6 C9 120.34(16)
C8 C6 H6 119.8
C9 C6 H6 119.8
C9 C7 C16 121.84(16)
C9 C7 H7 119.1
C16 C7 H7 119.1
C6 C8 C15 123.64(17)
C6 C8 H8 118.2
C15 C8 H8 118.2
C6 C9 C7 118.34(17)
C6 C9 H9 120.8
C7 C9 H9 120.8
C5 C10 C4 119.2(2)
C5 C10 C11 121.10(18)
C4 C10 C11 119.7(2)
O1 C11 C10 123.13(19)
O1 C11 C13 118.95(19)
C10 C11 C13 117.79(17)
N1 C12 C20 110.54(16)
N1 C12 C21 111.43(14)
C20 C12 C21 111.57(16)
N1 C12 H12 102.5(10)
C20 C12 H12 110.7(10)
C21 C12 H12 109.7(10)
O2 C13 N1 124.05(17)
O2 C13 C11 117.60(16)
N1 C13 C11 118.35(14)
C19 C14 C15 117.41(14)
C19 C14 C18 106.80(16)
C15 C14 C18 109.09(14)
C19 C14 C17 106.16(16)
C15 C14 C17 107.77(15)
C18 C14 C17 109.42(16)
C16 C15 C8 114.67(15)
C16 C15 C14 129.04(14)
C8 C15 C14 116.29(14)
C7 C16 C15 121.16(14)
C7 C16 N1 116.07(14)
C15 C16 N1 122.76(14)
C14 C17 H17A 109.5
C14 C17 H17B 109.5
H17A C17 H17B 109.5
C14 C17 H17C 109.5
H17A C17 H17C 109.5
H17B C17 H17C 109.5
C14 C18 H18A 109.5
C14 C18 H18B 109.5
H18A C18 H18B 109.5
C14 C18 H18C 109.5
H18A C18 H18C 109.5
H18B C18 H18C 109.5
C14 C19 H19A 109.5
C14 C19 H19B 109.5
H19A C19 H19B 109.5
C14 C19 H19C 109.5
H19A C19 H19C 109.5
H19B C19 H19C 109.5
C12 C20 H20A 109.5
C12 C20 H20B 109.5
H20A C20 H20B 109.5
C12 C20 H20C 109.5
H20A C20 H20C 109.5
H20B C20 H20C 109.5
C12 C21 H21A 109.5
C12 C21 H21B 109.5
H21A C21 H21B 109.5
C12 C21 H21C 109.5
H21A C21 H21C 109.5
H21B C21 H21C 109.5
C13 N1 C16 120.04(13)
C13 N1 C12 118.61(14)
C16 N1 C12 121.20(13)

loop_
_geom_bond_atom_site_label_1
_geom_bond_atom_site_label_2
_geom_bond_distance
C1 C2 1.367(4)
C1 C3 1.376(3)
C1 H1 0.9300
C2 C4 1.376(4)
C2 H2 0.9300
C3 C5 1.386(3)
C3 H3 0.9300
C4 C10 1.395(3)
C4 H4 0.9300
C5 C10 1.384(3)
C5 H5 0.9300
C6 C8 1.366(3)
C6 C9 1.370(3)
C6 H6 0.9300
C7 C9 1.375(2)
C7 C16 1.388(2)
C7 H7 0.9300
C8 C15 1.412(2)
C8 H8 0.9300
C9 H9 0.9300
C10 C11 1.480(3)
C11 O1 1.215(2)
C11 C13 1.529(3)
C12 N1 1.494(2)
C12 C20 1.514(3)
C12 C21 1.515(3)
C12 H12 0.966(17)
C13 O2 1.230(2)
C13 N1 1.345(2)
C14 C19 1.531(2)
C14 C15 1.539(2)
C14 C18 1.544(3)
C14 C17 1.545(3)
C15 C16 1.403(2)
C16 N1 1.4464(19)
C17 H17A 0.9600
C17 H17B 0.9600
C17 H17C 0.9600
C18 H18A 0.9600
C18 H18B 0.9600
C18 H18C 0.9600
C19 H19A 0.9600
C19 H19B 0.9600
C19 H19C 0.9600
C20 H20A 0.9600
C20 H20B 0.9600
C20 H20C 0.9600
C21 H21A 0.9600
C21 H21B 0.9600
C21 H21C 0.9600
